data_2223235
loop_
_publ_author_name
'Chen, Jun-qiang'
'Li, He-ping'
'Huang, Chang-shan'
'Wu, Jin-ying'

_publ_section_title
;
 3-Methyl-1-(3-nitrophenyl)-5-phenyl-4,5-dihydro-1<i>H</i>-pyrazole
;
_journal_coeditor_code XU2579
_journal_issue 9
_journal_name_full 'Acta Crystallographica Section E'
_journal_page_first o2156
_journal_paper_doi 10.1107/S1600536809031390
_journal_volume 65
_journal_year 2009
_chemical_formula_iupac 'C16 H15 N3 O2'
_chemical_formula_moiety 'C16 H15 N3 O2'
_chemical_formula_sum 'C16 H15 N3 O2'
_chemical_formula_weight 281.31
_chemical_name_systematic
;
3-Methyl-1-(3-nitrophenyl)-5-phenyl-4,5-dihydro-1<i>H</i>-pyrazole
;
_space_group_IT_number 14
_symmetry_cell_setting monoclinic
_symmetry_space_group_name_Hall '-P 2yn'
_symmetry_space_group_name_H-M 'P 1 21/n 1'
_atom_sites_solution_hydrogens geom
_atom_sites_solution_primary direct
_atom_sites_solution_secondary difmap
_cell_angle_alpha 90.00
_cell_angle_beta 99.160(2)
_cell_angle_gamma 90.00
_cell_formula_units_Z 4
_cell_length_a 12.0173(4)
_cell_length_b 7.9324(2)
_cell_length_c 15.4944(5)
_cell_measurement_reflns_used 1824
_cell_measurement_temperature 296(2)
_cell_measurement_theta_max 26.49
_cell_measurement_theta_min 2.6
_cell_volume 1458.18(8)
_computing_cell_refinement 'SAINT (Bruker, 1998)'
_computing_data_collection 'SMART (Bruker, 1998)'
_computing_data_reduction 'SAINT (Bruker, 1998)'
_computing_molecular_graphics 'ORTEP-3 for Windows (Farrugia, 1997)'
_computing_publication_material 'WinGX (Farrugia, 1999)'
_computing_structure_refinement 'SHELXL97 (Sheldrick, 2008)'
_computing_structure_solution 'SHELXS97 (Sheldrick, 2008)'
_diffrn_ambient_temperature 296(2)
_diffrn_measured_fraction_theta_full 1.000
_diffrn_measured_fraction_theta_max 1.000
_diffrn_measurement_device_type 'Bruker SMART CCD area-detector'
_diffrn_measurement_method \w
_diffrn_radiation_monochromator graphite
_diffrn_radiation_source 'fine-focus sealed tube'
_diffrn_radiation_type MoK\a
_diffrn_radiation_wavelength 0.71073
_diffrn_reflns_av_R_equivalents 0.0340
_diffrn_reflns_av_sigmaI/netI 0.0408
_diffrn_reflns_limit_h_max 15
_diffrn_reflns_limit_h_min -14
_diffrn_reflns_limit_k_max 8
_diffrn_reflns_limit_k_min -9
_diffrn_reflns_limit_l_max 19
_diffrn_reflns_limit_l_min -18
_diffrn_reflns_number 10272
_diffrn_reflns_theta_full 26.49
_diffrn_reflns_theta_max 26.49
_diffrn_reflns_theta_min 2.00
_exptl_absorpt_coefficient_mu 0.087
_exptl_absorpt_correction_type none
_exptl_crystal_colour red
_exptl_crystal_density_diffrn 1.281
_exptl_crystal_density_method 'not measured'
_exptl_crystal_description plate
_exptl_crystal_F_000 592
_exptl_crystal_size_max 0.358
_exptl_crystal_size_mid 0.182
_exptl_crystal_size_min 0.07
_refine_diff_density_max 0.135
_refine_diff_density_min -0.201
_refine_ls_extinction_method none
_refine_ls_goodness_of_fit_ref 0.995
_refine_ls_hydrogen_treatment constr
_refine_ls_matrix_type full
_refine_ls_number_parameters 190
_refine_ls_number_reflns 3014
_refine_ls_number_restraints 0
_refine_ls_restrained_S_all 0.995
_refine_ls_R_factor_all 0.1014
_refine_ls_R_factor_gt 0.0465
_refine_ls_shift/su_max 0.000
_refine_ls_shift/su_mean 0.000
_refine_ls_structure_factor_coef Fsqd
_refine_ls_weighting_details 'calc w=1/[\s^2^(Fo^2^)+(0.0621P)^2^] where P=(Fo^2^+2Fc^2^)/3'
_refine_ls_weighting_scheme calc
_refine_ls_wR_factor_gt 0.1104
_refine_ls_wR_factor_ref 0.1276
_reflns_number_gt 1648
_reflns_number_total 3014
_reflns_threshold_expression I>2\s(I)
_cod_data_source_file xu2579.cif
_cod_data_source_block I
_cod_depositor_comments
;
The following automatic conversions were performed:
'_symmetry_cell_setting' value 'Monoclinic' changed to 'monoclinic'
according to '/home/saulius/struct/CIF-dictionaries/cif_core.dic'
dictionary named 'cif_core.dic' version 2.4.1 from 2010-06-29.

Automatic conversion script
Id: cif_fix_enum 1527 2010-12-29 10:47:43Z saulius 

The following automatic conversions were performed:

'_symmetry_cell_setting' value 'Monoclinic' changed to 'monoclinic'
according to /home/saulius/struct/CIF-dictionaries/cif_core.dic
dictionary named 'cif_core.dic' version 2.4.1 from 2010-06-29.

Automatic conversion script
Id: cif_fix_values 1715 2011-07-08 13:25:40Z adriana 
;
_cod_original_sg_symbol_H-M 'P 21/n'
_cod_database_code 2223235
_cod_database_fobs_code 2223235

loop_
_symmetry_equiv_pos_as_xyz
'x, y, z'
'-x+1/2, y+1/2, -z+1/2'
'-x, -y, -z'
'x-1/2, -y-1/2, z-1/2'

loop_
_atom_site_type_symbol
_atom_site_label
_atom_site_fract_x
_atom_site_fract_y
_atom_site_fract_z
_atom_site_U_iso_or_equiv
_atom_site_adp_type
_atom_site_calc_flag
_atom_site_refinement_flags
_atom_site_occupancy
_atom_site_disorder_assembly
_atom_site_disorder_group
C C11 0.40009(13) 0.17187(19) 0.06087(10) 0.0433(4) Uani d . 1 . .
N N2 0.29773(12) 0.18897(16) 0.00749(10) 0.0578(4) Uani d . 1 . .
C C15 0.54447(14) 0.00161(19) 0.13960(10) 0.0454(4) Uani d . 1 . .
C C7 0.24060(14) 0.3481(2) -0.02008(11) 0.0535(5) Uani d . 1 . .
H H7A 0.2879 0.4156 -0.0529 0.064 Uiso calc R 1 . .
C C16 0.44095(13) 0.01314(19) 0.08743(10) 0.0425(4) Uani d . 1 . .
H H16A 0.3991 -0.0832 0.0703 0.051 Uiso calc R 1 . .
N N1 0.23515(12) 0.04742(18) -0.02230(9) 0.0548(4) Uani d . 1 . .
C C12 0.46581(14) 0.3125(2) 0.08824(11) 0.0519(5) Uani d . 1 . .
H H4A 0.4395 0.4197 0.0714 0.062 Uiso calc R 1 . .
C C6 0.21138(13) 0.4493(2) 0.05545(11) 0.0472(4) Uani d . 1 . .
C C13 0.56934(14) 0.2941(2) 0.13993(12) 0.0561(5) Uani d . 1 . .
H H13A 0.6121 0.3895 0.1572 0.067 Uiso calc R 1 . .
N N3 0.58488(14) -0.1672(2) 0.16800(11) 0.0619(4) Uani d . 1 . .
C C1 0.21969(14) 0.6221(2) 0.05691(13) 0.0584(5) Uani d . 1 . .
H H1B 0.2456 0.6777 0.0111 0.070 Uiso calc R 1 . .
O O1 0.67543(13) -0.17917(18) 0.21576(11) 0.0990(6) Uani d . 1 . .
C C14 0.61085(14) 0.1383(2) 0.16652(11) 0.0536(5) Uani d . 1 . .
H H14A 0.6809 0.1259 0.2013 0.064 Uiso calc R 1 . .
O O2 0.52813(13) -0.28871(17) 0.14279(11) 0.0905(5) Uani d . 1 . .
C C5 0.17261(15) 0.3710(3) 0.12393(13) 0.0650(5) Uani d . 1 . .
H H5A 0.1664 0.2542 0.1241 0.078 Uiso calc R 1 . .
C C8 0.13676(16) 0.2830(2) -0.08217(13) 0.0684(6) Uani d . 1 . .
H H8A 0.0675 0.3240 -0.0649 0.082 Uiso calc R 1 . .
H H8B 0.1391 0.3168 -0.1420 0.082 Uiso calc R 1 . .
C C9 0.14648(15) 0.0972(2) -0.07219(12) 0.0591(5) Uani d . 1 . .
C C4 0.14288(17) 0.4619(3) 0.19199(14) 0.0777(6) Uani d . 1 . .
H H12A 0.1166 0.4065 0.2377 0.093 Uiso calc R 1 . .
C C2 0.19016(16) 0.7141(3) 0.12524(16) 0.0729(6) Uani d . 1 . .
H H2A 0.1963 0.8310 0.1255 0.088 Uiso calc R 1 . .
C C3 0.15175(17) 0.6329(4) 0.19279(14) 0.0777(6) Uani d . 1 . .
H H3A 0.1318 0.6945 0.2391 0.093 Uiso calc R 1 . .
C C10 0.06227(18) -0.0247(3) -0.11675(16) 0.0957(8) Uani d . 1 . .
H H10A 0.0856 -0.1375 -0.1002 0.144 Uiso calc R 1 . .
H H10B 0.0567 -0.0124 -0.1789 0.144 Uiso calc R 1 . .
H H10C -0.0098 -0.0029 -0.0999 0.144 Uiso calc R 1 . .

loop_
_atom_site_aniso_label
_atom_site_aniso_U_11
_atom_site_aniso_U_22
_atom_site_aniso_U_33
_atom_site_aniso_U_12
_atom_site_aniso_U_13
_atom_site_aniso_U_23
C11 0.0398(10) 0.0436(10) 0.0470(10) 0.0024(8) 0.0079(8) -0.0019(8)
N2 0.0495(9) 0.0418(8) 0.0756(11) 0.0045(7) -0.0098(8) -0.0003(7)
C15 0.0460(10) 0.0452(10) 0.0457(10) 0.0054(8) 0.0097(8) 0.0021(8)
C7 0.0505(11) 0.0526(11) 0.0567(11) 0.0095(9) 0.0057(9) 0.0079(9)
C16 0.0402(10) 0.0422(10) 0.0451(10) -0.0005(7) 0.0066(8) -0.0016(7)
N1 0.0486(9) 0.0553(9) 0.0586(10) -0.0003(7) 0.0028(8) -0.0044(7)
C12 0.0524(11) 0.0414(10) 0.0613(12) 0.0019(8) 0.0072(9) -0.0004(8)
C6 0.0393(10) 0.0503(11) 0.0509(11) 0.0056(8) 0.0044(8) 0.0076(8)
C13 0.0483(11) 0.0520(11) 0.0669(13) -0.0111(9) 0.0059(10) -0.0090(9)
N3 0.0575(10) 0.0596(11) 0.0673(11) 0.0122(9) 0.0054(9) 0.0115(9)
C1 0.0515(11) 0.0548(12) 0.0698(13) 0.0035(9) 0.0127(10) 0.0041(10)
O1 0.0680(10) 0.0945(12) 0.1213(13) 0.0163(8) -0.0254(10) 0.0320(9)
C14 0.0414(10) 0.0600(12) 0.0576(12) 0.0024(9) 0.0020(9) -0.0024(9)
O2 0.0924(11) 0.0471(8) 0.1237(14) 0.0038(8) -0.0081(10) 0.0076(8)
C5 0.0650(13) 0.0650(12) 0.0661(13) 0.0024(10) 0.0139(11) 0.0113(11)
C8 0.0642(13) 0.0779(14) 0.0579(13) 0.0157(11) -0.0064(10) -0.0013(10)
C9 0.0494(11) 0.0694(13) 0.0555(12) 0.0051(10) -0.0012(10) -0.0062(10)
C4 0.0732(15) 0.1004(19) 0.0631(15) 0.0073(13) 0.0215(12) 0.0091(13)
C2 0.0633(13) 0.0636(13) 0.0913(17) 0.0054(11) 0.0102(13) -0.0148(12)
C3 0.0609(13) 0.1077(19) 0.0644(15) 0.0120(13) 0.0094(11) -0.0195(14)
C10 0.0690(15) 0.1000(18) 0.1050(19) -0.0036(12) -0.0269(13) -0.0190(14)

loop_
_atom_type_symbol
_atom_type_description
_atom_type_scat_dispersion_real
_atom_type_scat_dispersion_imag
_atom_type_scat_source
C C 0.0033 0.0016 'International Tables Vol C Tables 4.2.6.8 and 6.1.1.4'
H H 0.0000 0.0000 'International Tables Vol C Tables 4.2.6.8 and 6.1.1.4'
N N 0.0061 0.0033 'International Tables Vol C Tables 4.2.6.8 and 6.1.1.4'
O O 0.0106 0.0060 'International Tables Vol C Tables 4.2.6.8 and 6.1.1.4'

loop_
_geom_angle_atom_site_label_1
_geom_angle_atom_site_label_2
_geom_angle_atom_site_label_3
_geom_angle_site_symmetry_1
_geom_angle_site_symmetry_3
_geom_angle
_geom_angle_publ_flag
N2 C11 C16 . . 120.49(14) ?
N2 C11 C12 . . 120.89(14) ?
C16 C11 C12 . . 118.61(15) ?
C11 N2 N1 . . 120.35(13) ?
C11 N2 C7 . . 126.29(14) ?
N1 N2 C7 . . 113.28(13) ?
C14 C15 C16 . . 123.67(15) ?
C14 C15 N3 . . 118.79(15) ?
C16 C15 N3 . . 117.54(15) ?
N2 C7 C6 . . 112.85(14) ?
N2 C7 C8 . . 100.85(13) ?
C6 C7 C8 . . 113.49(13) ?
N2 C7 H7A . . 109.8 ?
C6 C7 H7A . . 109.8 ?
C8 C7 H7A . . 109.8 ?
C15 C16 C11 . . 118.59(15) ?
C15 C16 H16A . . 120.7 ?
C11 C16 H16A . . 120.7 ?
C9 N1 N2 . . 107.90(15) ?
C13 C12 C11 . . 120.57(15) ?
C13 C12 H4A . . 119.7 ?
C11 C12 H4A . . 119.7 ?
C5 C6 C1 . . 118.09(17) ?
C5 C6 C7 . . 120.62(16) ?
C1 C6 C7 . . 121.27(16) ?
C14 C13 C12 . . 121.49(16) ?
C14 C13 H13A . . 119.3 ?
C12 C13 H13A . . 119.3 ?
O2 N3 O1 . . 122.49(16) ?
O2 N3 C15 . . 119.20(15) ?
O1 N3 C15 . . 118.31(16) ?
C6 C1 C2 . . 120.93(19) ?
C6 C1 H1B . . 119.5 ?
C2 C1 H1B . . 119.5 ?
C15 C14 C13 . . 117.08(16) ?
C15 C14 H14A . . 121.5 ?
C13 C14 H14A . . 121.5 ?
C4 C5 C6 . . 121.3(2) ?
C4 C5 H5A . . 119.4 ?
C6 C5 H5A . . 119.4 ?
C9 C8 C7 . . 103.05(14) ?
C9 C8 H8A . . 111.2 ?
C7 C8 H8A . . 111.2 ?
C9 C8 H8B . . 111.2 ?
C7 C8 H8B . . 111.2 ?
H8A C8 H8B . . 109.1 ?
N1 C9 C8 . . 114.49(16) ?
N1 C9 C10 . . 121.42(18) ?
C8 C9 C10 . . 124.09(17) ?
C3 C4 C5 . . 120.1(2) ?
C3 C4 H12A . . 120.0 ?
C5 C4 H12A . . 120.0 ?
C3 C2 C1 . . 119.8(2) ?
C3 C2 H2A . . 120.1 ?
C1 C2 H2A . . 120.1 ?
C4 C3 C2 . . 119.8(2) ?
C4 C3 H3A . . 120.1 ?
C2 C3 H3A . . 120.1 ?
C9 C10 H10A . . 109.5 ?
C9 C10 H10B . . 109.5 ?
H10A C10 H10B . . 109.5 ?
C9 C10 H10C . . 109.5 ?
H10A C10 H10C . . 109.5 ?
H10B C10 H10C . . 109.5 ?

loop_
_geom_bond_atom_site_label_1
_geom_bond_atom_site_label_2
_geom_bond_site_symmetry_2
_geom_bond_distance
_geom_bond_publ_flag
C11 N2 . 1.375(2) ?
C11 C16 . 1.390(2) ?
C11 C12 . 1.393(2) ?
N2 N1 . 1.3888(18) ?
N2 C7 . 1.4678(19) ?
C15 C14 . 1.371(2) ?
C15 C16 . 1.374(2) ?
C15 N3 . 1.468(2) ?
C7 C6 . 1.506(2) ?
C7 C8 . 1.539(2) ?
C7 H7A . 0.9800 ?
C16 H16A . 0.9300 ?
N1 C9 . 1.275(2) ?
C12 C13 . 1.376(2) ?
C12 H4A . 0.9300 ?
C6 C5 . 1.373(2) ?
C6 C1 . 1.374(2) ?
C13 C14 . 1.371(2) ?
C13 H13A . 0.9300 ?
N3 O2 . 1.2093(18) ?
N3 O1 . 1.2185(19) ?
C1 C2 . 1.378(3) ?
C1 H1B . 0.9300 ?
C14 H14A . 0.9300 ?
C5 C4 . 1.371(3) ?
C5 H5A . 0.9300 ?
C8 C9 . 1.485(3) ?
C8 H8A . 0.9700 ?
C8 H8B . 0.9700 ?
C9 C10 . 1.488(3) ?
C4 C3 . 1.360(3) ?
C4 H12A . 0.9300 ?
C2 C3 . 1.370(3) ?
C2 H2A . 0.9300 ?
C3 H3A . 0.9300 ?
C10 H10A . 0.9600 ?
C10 H10B . 0.9600 ?
C10 H10C . 0.9600 ?

loop_
_geom_hbond_atom_site_label_D
_geom_hbond_atom_site_label_H
_geom_hbond_atom_site_label_A
_geom_hbond_site_symmetry_A
_geom_hbond_distance_DH
_geom_hbond_distance_HA
_geom_hbond_distance_DA
_geom_hbond_angle_DHA
C14 H14A O1 2_655 0.93 2.51 3.245(2) 136
